data_4320039
loop_
_publ_author_name
'Christelle Rivi\`ere'
'Martine Nierlich'
'Michel Ephritikhine'
'Charles Madic'

_publ_contact_author_address
;
      CEA/Saclay, SCM 
      B\^at. 125
      91191 Gif-sur-Yvette Cedex
      France
;
_publ_contact_author_email nierlich@drecam.cea.fr
_publ_contact_author_fax '01 69 08 66 40'
_publ_contact_author_name ' Nierlich Martine'
_publ_contact_author_phone '01 69 08 32 22'
_publ_section_title
;
 Complexation Studies of Iodides of Trivalent Uranium and Lanthanides (Ce
 and Nd) with 2,2'-Bipyridine in Anhydrous Pyridine Solutions
;
_journal_name_full 'Inorganic Chemistry'
_journal_page_first 4428
_journal_page_last 4435
_journal_paper_doi 10.1021/ic001411j
_journal_volume 40
_journal_year 2001
_chemical_formula_moiety
;
C25 H21 I3 N5 U1, 2(NC5H5)
;
_chemical_formula_sum 'C35 H31 I3 N7 U'
_chemical_formula_weight 1168.4
_space_group_IT_number 14
_symmetry_cell_setting monoclinic
_symmetry_space_group_name_Hall '-P 2ybc'
_symmetry_space_group_name_H-M 'P 1 21/c 1'
_atom_sites_solution_hydrogens geom
_atom_sites_solution_primary direct
_atom_sites_solution_secondary difmap
_audit_creation_method SHELXL
_cell_angle_alpha 90.00
_cell_angle_beta 115.9840(10)
_cell_angle_gamma 90.00
_cell_formula_units_Z 4
_cell_length_a 13.2689(10)
_cell_length_b 20.7290(10)
_cell_length_c 14.1675(10)
_cell_measurement_reflns_used 13332
_cell_measurement_temperature 123(2)
_cell_measurement_theta_max 21
_cell_measurement_theta_min 3
_cell_volume 3502.9(4)
_computing_cell_refinement 'DENZO(Otwinowski& Minor,1997)'
_computing_data_collection 'DENZO(Otwinowski& Minor,1997)'
_computing_data_reduction 'DENZO(Otwinowski& Minor,1997)'
_computing_molecular_graphics 'SHELXTL (Sheldrick,1997)'
_computing_publication_material 'SHELXTL (Sheldrick,1997)'
_computing_structure_refinement 'SHELXL-93 (Sheldrick, 1990)'
_computing_structure_solution 'SHELXS-86 (Sheldrick, 1990)'
_diffrn_ambient_temperature 123(2)
_diffrn_measurement_device 'Nonius Kappa CCD diffractometer'
_diffrn_measurement_method '\f rotation scans with 2\%steps'
_diffrn_radiation_monochromator graphite
_diffrn_radiation_source 'fine-focus sealed tube'
_diffrn_radiation_type MoK\a
_diffrn_radiation_wavelength 0.71073
_diffrn_reflns_av_R_equivalents 0.1210
_diffrn_reflns_av_sigmaI/netI 0.1047
_diffrn_reflns_limit_h_max 13
_diffrn_reflns_limit_h_min -13
_diffrn_reflns_limit_k_max 20
_diffrn_reflns_limit_k_min -20
_diffrn_reflns_limit_l_max 14
_diffrn_reflns_limit_l_min -14
_diffrn_reflns_number 13332
_diffrn_reflns_theta_max 20.76
_diffrn_reflns_theta_min 3.10
_diffrn_standards_number none
_exptl_absorpt_coefficient_mu 7.314
_exptl_absorpt_correction_type none
_exptl_crystal_colour brown
_exptl_crystal_density_diffrn 2.216
_exptl_crystal_density_meas ?
_exptl_crystal_description irregular
_exptl_crystal_F_000 2164
_exptl_crystal_size_max 0.10
_exptl_crystal_size_mid 0.10
_exptl_crystal_size_min 0.05
_refine_diff_density_max 1.057
_refine_diff_density_min -0.987
_refine_diff_density_rms 0.172
_refine_ls_extinction_method none
_refine_ls_goodness_of_fit_all 0.962
_refine_ls_goodness_of_fit_obs 1.061
_refine_ls_matrix_type full
_refine_ls_number_parameters 335
_refine_ls_number_reflns 3534
_refine_ls_number_restraints 31
_refine_ls_restrained_S_all 0.999
_refine_ls_restrained_S_obs 1.062
_refine_ls_R_factor_all 0.0480
_refine_ls_R_factor_obs 0.0380
_refine_ls_shift/esd_max 0.044
_refine_ls_shift/esd_mean 0.017
_refine_ls_structure_factor_coef Fsqd
_refine_ls_weighting_details 'w=1/[\s^2^(Fo^2^)+(0.0658P)^2^+0.0000P] where P=(Fo^2^+2Fc^2^)/3'
_refine_ls_weighting_scheme calc
_refine_ls_wR_factor_all 0.1018
_refine_ls_wR_factor_obs 0.0952
_reflns_number_observed 2798
_reflns_number_total 3574
_reflns_observed_criterion >2sigma(I)
_cod_data_source_file ic001411j_1.cif
_cod_data_source_block U
_cod_depositor_comments
;
The following automatic conversions were performed:

'_exptl_crystal_density_meas' value 'none' was changed to '?' - the
value is perceived as not measured.

Automatic conversion script
Id: cif_fix_values 3008 2015-01-20 13:52:24Z robertas 

The following automatic conversions were performed:

'_refine_ls_weighting_scheme' value 'calc
w=1/[\s^2^(Fo^2^)+(0.0658P)^2^+0.0000P] where P=(Fo^2^+2Fc^2^)/3' was
changed to 'calc'. New tag '_refine_ls_weighting_details' was
created. The value of the new tag was set to
'w=1/[\s^2^(Fo^2^)+(0.0658P)^2^+0.0000P] where P=(Fo^2^+2Fc^2^)/3'.

Automatic conversion script
Id: cif_fix_values 3143 2015-03-26 13:38:13Z robertas 
;
_cod_database_code 4320039

loop_
_symmetry_equiv_pos_as_xyz
'x, y, z'
'-x, y+1/2, -z+1/2'
'-x, -y, -z'
'x, -y-1/2, z-1/2'

loop_
_atom_site_aniso_label
_atom_site_aniso_U_11
_atom_site_aniso_U_22
_atom_site_aniso_U_33
_atom_site_aniso_U_23
_atom_site_aniso_U_13
_atom_site_aniso_U_12
U1 0.0345(3) 0.0328(3) 0.0387(3) -0.0023(2) 0.0185(2) 0.0001(2)
I1 0.0415(4) 0.0392(5) 0.0501(5) -0.0006(4) 0.0235(4) -0.0044(3)
N1 0.031(5) 0.049(6) 0.044(6) -0.008(5) 0.017(5) -0.003(5)
C1 0.034(6) 0.033(7) 0.058(8) 0.001(6) 0.012(6) 0.004(5)
I2 0.0459(5) 0.0382(5) 0.0473(5) -0.0081(3) 0.0258(4) -0.0065(3)
N2 0.035(5) 0.046(7) 0.059(7) -0.018(5) 0.022(5) -0.006(5)
C2 0.052(8) 0.043(8) 0.056(8) 0.000(6) 0.015(7) 0.002(6)
I3 0.0520(5) 0.0407(5) 0.0559(5) 0.0112(4) 0.0331(4) 0.0115(4)
N3 0.028(5) 0.038(6) 0.032(6) -0.001(4) 0.014(4) 0.003(4)
C3 0.059(9) 0.041(8) 0.057(9) 0.003(6) 0.006(7) 0.014(7)
N4 0.038(5) 0.035(6) 0.043(6) 0.002(5) 0.021(4) -0.002(4)
C4 0.038(7) 0.051(8) 0.054(8) -0.011(7) 0.002(7) 0.022(6)
N5 0.039(6) 0.034(5) 0.041(6) -0.001(4) 0.020(5) 0.000(4)
C5 0.036(7) 0.046(7) 0.048(7) -0.011(6) 0.014(6) 0.002(6)
C6 0.033(7) 0.065(9) 0.051(8) -0.019(7) 0.014(6) 0.004(6)
C7 0.068(9) 0.112(12) 0.035(8) -0.007(8) 0.010(8) 0.050(9)
C8 0.055(9) 0.133(15) 0.043(9) 0.005(9) 0.024(7) 0.046(9)
C9 0.040(7) 0.090(11) 0.034(7) -0.014(7) 0.014(6) 0.002(7)
C10 0.036(7) 0.065(8) 0.043(7) -0.009(6) 0.018(6) -0.004(6)
C11 0.035(6) 0.039(7) 0.040(7) 0.006(6) 0.019(5) 0.000(5)
C12 0.043(7) 0.035(7) 0.041(7) 0.002(6) 0.011(6) 0.003(5)
C13 0.031(6) 0.045(8) 0.042(8) -0.017(6) 0.008(5) -0.006(5)
C14 0.043(7) 0.044(8) 0.045(7) -0.002(7) 0.016(6) 0.009(6)
C15 0.025(6) 0.038(7) 0.046(8) -0.003(6) 0.009(5) -0.001(5)
C16 0.032(6) 0.051(8) 0.029(6) -0.006(6) 0.008(5) 0.000(5)
C17 0.056(8) 0.054(8) 0.025(6) -0.002(6) 0.019(6) 0.000(6)
C18 0.060(8) 0.062(9) 0.025(7) 0.010(7) 0.018(6) -0.001(7)
C19 0.040(6) 0.042(7) 0.039(7) -0.001(6) 0.013(6) -0.002(5)
C20 0.038(6) 0.046(8) 0.043(7) -0.005(6) 0.019(6) -0.001(5)
C21 0.036(7) 0.041(7) 0.054(9) 0.008(6) 0.011(6) -0.002(5)
C22 0.051(8) 0.051(8) 0.025(7) -0.007(6) 0.009(6) -0.005(6)
C23 0.064(8) 0.034(7) 0.035(7) 0.005(5) 0.021(7) -0.007(6)
C24 0.047(7) 0.036(7) 0.032(7) 0.005(5) 0.017(6) 0.003(5)
C25 0.041(7) 0.028(6) 0.039(7) 0.004(5) 0.015(6) -0.002(5)

loop_
_atom_site_label
_atom_site_type_symbol
_atom_site_fract_x
_atom_site_fract_y
_atom_site_fract_z
_atom_site_U_iso_or_equiv
_atom_site_thermal_displace_type
_atom_site_occupancy
_atom_site_calc_flag
_atom_site_refinement_flags
_atom_site_disorder_group
U1 U 0.64884(3) 0.58248(2) 0.31539(3) 0.0344(2) Uani 1 d . .
I1 I 0.42777(6) 0.50933(3) 0.29555(6) 0.0424(2) Uani 1 d . .
N1 N 0.7500(7) 0.4867(4) 0.4426(7) 0.041(2) Uani 1 d . .
C1 C 0.7109(9) 0.4639(5) 0.5093(9) 0.044(3) Uani 1 d . .
H1 H 0.6523(9) 0.4858(5) 0.5143(9) 0.053 Uiso 1 calc R .
I2 I 0.82510(6) 0.69896(3) 0.40124(6) 0.0419(2) Uani 1 d . .
N2 N 0.8447(7) 0.5392(5) 0.3253(8) 0.047(2) Uani 1 d . .
C2 C 0.7540(10) 0.4087(6) 0.5719(10) 0.053(3) Uani 1 d . .
H2 H 0.7248(10) 0.3956(6) 0.6177(10) 0.064 Uiso 1 calc R .
I3 I 0.46261(6) 0.69650(3) 0.22327(6) 0.0462(3) Uani 1 d . .
N3 N 0.6257(6) 0.4827(4) 0.1892(7) 0.032(2) Uani 1 d . .
C3 C 0.8372(11) 0.3750(6) 0.5655(11) 0.059(4) Uani 1 d . .
H3 H 0.8656(11) 0.3379(6) 0.6055(11) 0.071 Uiso 1 calc R .
N4 N 0.6449(7) 0.6055(4) 0.1326(7) 0.038(2) Uani 1 d . .
C4 C 0.8803(9) 0.3973(6) 0.4964(10) 0.054(4) Uani 1 d . .
H4 H 0.9368(9) 0.3745(6) 0.4891(10) 0.065 Uiso 1 calc R .
N5 N 0.6408(7) 0.6174(4) 0.4940(7) 0.038(2) Uani 1 d . .
C5 C 0.8387(9) 0.4527(6) 0.4401(9) 0.045(3) Uani 1 d . .
C6 C 0.8799(9) 0.4801(7) 0.3661(10) 0.051(3) Uani 1 d . .
C7 C 0.9554(11) 0.4445(8) 0.3410(10) 0.077(5) Uani 1 d . .
H7 H 0.9781(11) 0.4035(8) 0.3686(10) 0.092 Uiso 1 calc R .
C8 C 0.9951(11) 0.4717(9) 0.2746(11) 0.076(5) Uani 1 d . .
H8 H 1.0421(11) 0.4483(9) 0.2542(11) 0.091 Uiso 1 calc R .
C9 C 0.9643(9) 0.5341(7) 0.2388(9) 0.056(4) Uani 1 d . .
H9 H 0.9932(9) 0.5542(7) 0.1973(9) 0.067 Uiso 1 calc R .
C10 C 0.8893(9) 0.5657(6) 0.2665(9) 0.048(3) Uani 1 d . .
H10 H 0.8690(9) 0.6077(6) 0.2428(9) 0.058 Uiso 1 calc R .
C11 C 0.6097(8) 0.4225(5) 0.2154(9) 0.037(3) Uani 1 d . .
H11 H 0.6043(8) 0.4166(5) 0.2780(9) 0.044 Uiso 1 calc R .
C12 C 0.6009(9) 0.3684(5) 0.1532(9) 0.042(3) Uani 1 d . .
H12 H 0.5894(9) 0.3274(5) 0.1732(9) 0.050 Uiso 1 calc R .
C13 C 0.6097(8) 0.3783(6) 0.0627(9) 0.042(3) Uani 1 d . .
H13 H 0.6036(8) 0.3433(6) 0.0195(9) 0.050 Uiso 1 calc R .
C14 C 0.6271(9) 0.4381(6) 0.0332(9) 0.045(3) Uani 1 d . .
H14 H 0.6329(9) 0.4443(6) -0.0293(9) 0.054 Uiso 1 calc R .
C15 C 0.6360(8) 0.4901(5) 0.0993(9) 0.038(3) Uani 1 d . .
C16 C 0.6541(8) 0.5574(6) 0.0700(8) 0.039(3) Uani 1 d . .
C17 C 0.6812(9) 0.5705(6) -0.0117(8) 0.044(3) Uani 1 d . .
H17 H 0.6893(9) 0.5374(6) -0.0521(8) 0.053 Uiso 1 calc R .
C18 C 0.6957(9) 0.6339(6) -0.0315(9) 0.049(3) Uani 1 d . .
H18 H 0.7146(9) 0.6434(6) -0.0859(9) 0.059 Uiso 1 calc R .
C19 C 0.6832(8) 0.6833(6) 0.0260(9) 0.042(3) Uani 1 d . .
H19 H 0.6920(8) 0.7261(6) 0.0115(9) 0.051 Uiso 1 calc R .
C20 C 0.6566(8) 0.6666(6) 0.1070(9) 0.042(3) Uani 1 d . .
H20 H 0.6463(8) 0.6997(6) 0.1463(9) 0.050 Uiso 1 calc R .
C21 C 0.7379(9) 0.6204(5) 0.5866(9) 0.047(3) Uani 1 d . .
H21 H 0.8042(9) 0.6043(5) 0.5888(9) 0.056 Uiso 1 calc R .
C22 C 0.7383(10) 0.6466(5) 0.6753(9) 0.045(3) Uani 1 d . .
H22 H 0.8048(10) 0.6486(5) 0.7367(9) 0.054 Uiso 1 calc R .
C23 C 0.6406(10) 0.6702(5) 0.6743(9) 0.045(3) Uani 1 d . .
H23 H 0.6407(10) 0.6883(5) 0.7344(9) 0.053 Uiso 1 calc R .
C24 C 0.5434(9) 0.6664(5) 0.5830(8) 0.039(3) Uani 1 d . .
H24 H 0.4762(9) 0.6820(5) 0.5796(8) 0.046 Uiso 1 calc R .
C25 C 0.5482(9) 0.6385(5) 0.4957(9) 0.037(3) Uani 1 d . .
H25 H 0.4816(9) 0.6347(5) 0.4346(9) 0.044 Uiso 1 calc R .
C26 C 1.0658(9) 0.7467(7) 0.6964(8) 0.098(5) Uiso 0.50 d PGU .
C27 C 1.0067(8) 0.7167(6) 0.7444(10) 0.083(4) Uiso 1 d GDU .
C28 C 1.0612(13) 0.6995(8) 0.8498(11) 0.092(6) Uiso 0.50 d PGU .
C29 C 1.1749(13) 0.7124(10) 0.9072(9) 0.092(7) Uiso 0.50 d PGU .
C30 C 1.2340(9) 0.7424(9) 0.8592(11) 0.078(6) Uiso 0.50 d PGU .
C31 C 1.1795(9) 0.7596(7) 0.7538(11) 0.097(4) Uiso 1 d GDU .
C26A C 1.1207(12) 0.7062(8) 0.7672(21) 0.085(6) Uiso 0.50 d PDU .
C28A C 0.9493(12) 0.7652(11) 0.6763(20) 0.083(5) Uiso 0.50 d PDU .
C29A C 1.0039(14) 0.8082(10) 0.6392(18) 0.073(6) Uiso 0.50 d PDU .
C30A C 1.1182(14) 0.8006(11) 0.6687(19) 0.088(6) Uiso 0.50 d PDU .
N6 N 1.0281 0.4241 0.0596 0.100 Uiso 1 d . .
C32 C 0.9651 0.4705 -0.0082 0.100 Uiso 1 d U .
C33 C 0.8583 0.4583 -0.0825 0.100 Uiso 1 d U .
C34 C 0.8139 0.3958 -0.0925 0.100 Uiso 1 d U .
C35 C 0.8738 0.3500 -0.0166 0.100 Uiso 1 d U .
C36 C 0.9847 0.3621 0.0553 0.100 Uiso 1 d U .

loop_
_atom_type_symbol
_atom_type_description
_atom_type_scat_dispersion_real
_atom_type_scat_dispersion_imag
_atom_type_scat_source
C C 0.0033 0.0016 'International Tables Vol C Tables 4.2.6.8 and 6.1.1.4'
H H 0.0000 0.0000 'International Tables Vol C Tables 4.2.6.8 and 6.1.1.4'
N N 0.0061 0.0033 'International Tables Vol C Tables 4.2.6.8 and 6.1.1.4'
I I -0.4742 1.8119 'International Tables Vol C Tables 4.2.6.8 and 6.1.1.4'
U U -9.6767 9.6646 'International Tables Vol C Tables 4.2.6.8 and 6.1.1.4'

loop_
_geom_angle_atom_site_label_1
_geom_angle_atom_site_label_2
_geom_angle_atom_site_label_3
_geom_angle
_geom_angle_site_symmetry_1
_geom_angle_site_symmetry_3
_geom_angle_publ_flag
N4 U1 N1 127.0(3) . . ?
N4 U1 N3 62.0(3) . . ?
N1 U1 N3 75.3(3) . . ?
N4 U1 N5 153.6(3) . . ?
N1 U1 N5 77.0(3) . . ?
N3 U1 N5 143.4(3) . . ?
N4 U1 N2 73.3(3) . . ?
N1 U1 N2 61.3(3) . . ?
N3 U1 N2 66.5(2) . . ?
N5 U1 N2 118.5(3) . . ?
N4 U1 I1 112.3(2) . . ?
N1 U1 I1 82.8(2) . . ?
N3 U1 I1 75.0(2) . . ?
N5 U1 I1 78.3(2) . . ?
N2 U1 I1 132.2(2) . . ?
N4 U1 I2 86.2(2) . . ?
N1 U1 I2 103.9(2) . . ?
N3 U1 I2 133.6(2) . . ?
N5 U1 I2 76.3(2) . . ?
N2 U1 I2 72.8(2) . . ?
I1 U1 I2 151.32(2) . . ?
N4 U1 I3 77.7(2) . . ?
N1 U1 I3 153.7(2) . . ?
N3 U1 I3 116.8(2) . . ?
N5 U1 I3 81.1(2) . . ?
N2 U1 I3 144.0(2) . . ?
I1 U1 I3 78.65(2) . . ?
I2 U1 I3 84.53(2) . . ?
C1 N1 C5 115.6(10) . . ?
C1 N1 U1 120.6(7) . . ?
C5 N1 U1 123.5(8) . . ?
N1 C1 C2 123.6(11) . . ?
C10 N2 C6 118.4(10) . . ?
C10 N2 U1 120.8(8) . . ?
C6 N2 U1 118.1(7) . . ?
C3 C2 C1 120.0(13) . . ?
C11 N3 C15 117.4(9) . . ?
C11 N3 U1 121.5(7) . . ?
C15 N3 U1 121.0(7) . . ?
C2 C3 C4 118.1(12) . . ?
C20 N4 C16 117.1(9) . . ?
C20 N4 U1 119.0(7) . . ?
C16 N4 U1 122.6(7) . . ?
C5 C4 C3 119.8(11) . . ?
C25 N5 C21 117.3(9) . . ?
C25 N5 U1 122.1(7) . . ?
C21 N5 U1 120.2(7) . . ?
C4 C5 N1 122.8(11) . . ?
C4 C5 C6 123.4(11) . . ?
N1 C5 C6 113.7(10) . . ?
N2 C6 C7 121.3(13) . . ?
N2 C6 C5 118.9(10) . . ?
C7 C6 C5 119.8(13) . . ?
C8 C7 C6 118.9(14) . . ?
C9 C8 C7 119.3(12) . . ?
C8 C9 C10 118.2(13) . . ?
N2 C10 C9 123.6(12) . . ?
N3 C11 C12 123.4(10) . . ?
C13 C12 C11 117.2(10) . . ?
C12 C13 C14 121.7(11) . . ?
C13 C14 C15 118.3(11) . . ?
N3 C15 C14 122.0(10) . . ?
N3 C15 C16 117.4(10) . . ?
C14 C15 C16 120.5(11) . . ?
N4 C16 C17 121.9(11) . . ?
N4 C16 C15 115.1(10) . . ?
C17 C16 C15 123.0(10) . . ?
C18 C17 C16 118.0(11) . . ?
C19 C18 C17 122.1(11) . . ?
C18 C19 C20 116.8(11) . . ?
N4 C20 C19 124.1(10) . . ?
C22 C21 N5 121.2(11) . . ?
C21 C22 C23 120.4(10) . . ?
C24 C23 C22 118.7(11) . . ?
C23 C24 C25 118.1(10) . . ?
N5 C25 C24 124.2(10) . . ?
C26A C26 C27 64.4(5) . . ?
C26A C26 C31 64.1(5) . . ?
C27 C26 C31 120.0 . . ?
C26A C26 C30A 123.1(7) . . ?
C27 C26 C30A 155.9(14) . . ?
C31 C26 C30A 59.2(5) . . ?
C26A C26 C28A 120.7(8) . . ?
C27 C26 C28A 56.6(4) . . ?
C31 C26 C28A 146.0(14) . . ?
C30A C26 C28A 109.1(9) . . ?
C26A C26 C29A 162.8(19) . . ?
C27 C26 C29A 110.0(7) . . ?
C31 C26 C29A 110.0(7) . . ?
C30A C26 C29A 55.3(5) . . ?
C28A C26 C29A 54.4(5) . . ?
C28A C27 C26 65.5(6) . . ?
C28A C27 C28 144.2(16) . . ?
C26 C27 C28 120.0 . . ?
C28A C27 C26A 118.7(7) . . ?
C26 C27 C26A 53.6(6) . . ?
C28 C27 C26A 73.4(10) . . ?
C29 C28 C27 120.0 . . ?
C29 C28 C26A 70.8(7) . . ?
C27 C28 C26A 54.1(5) . . ?
C28 C29 C30 120.0 . . ?
C28 C29 C26A 62.1(3) . . ?
C30 C29 C26A 62.0(3) . . ?
C29 C30 C31 120.0 . . ?
C29 C30 C26A 70.9(7) . . ?
C31 C30 C26A 54.0(5) . . ?
C30 C31 C26 120.0 . . ?
C30 C31 C30A 155.3(16) . . ?
C26 C31 C30A 62.8(7) . . ?
C30 C31 C26A 73.4(10) . . ?
C26 C31 C26A 53.7(6) . . ?
C30A C31 C26A 116.3(9) . . ?
C26 C26A C31 62.2(4) . . ?
C26 C26A C27 62.1(4) . . ?
C31 C26A C27 116.4(7) . . ?
C26 C26A C30 109.1(9) . . ?
C31 C26A C30 52.7(6) . . ?
C27 C26A C30 127.8(18) . . ?
C26 C26A C28 108.9(9) . . ?
C31 C26A C28 127.8(18) . . ?
C27 C26A C28 52.5(6) . . ?
C30 C26A C28 91.7(15) . . ?
C26 C26A C29 129.9(17) . . ?
C31 C26A C29 96.6(14) . . ?
C27 C26A C29 96.4(14) . . ?
C30 C26A C29 47.1(7) . . ?
C28 C26A C29 47.0(7) . . ?
C27 C28A C29A 121.1(7) . . ?
C27 C28A C26 57.8(4) . . ?
C29A C28A C26 64.5(6) . . ?
C28A C29A C30A 119.6(7) . . ?
C28A C29A C26 61.1(6) . . ?
C30A C29A C26 59.3(7) . . ?
C29A C30A C31 118.0(8) . . ?
C29A C30A C26 65.3(7) . . ?
C31 C30A C26 58.0(4) . . ?
C32 N6 C36 120.4 . . ?
N6 C32 C33 121.5 . . ?
N6 C32 C32 108.8 . 3_765 ?
C33 C32 C32 129.5 . 3_765 ?
C32 C33 C34 119.7 . . ?
C35 C34 C33 118.6 . . ?
C34 C35 C36 120.1 . . ?
C35 C36 N6 118.7 . . ?

loop_
_geom_bond_atom_site_label_1
_geom_bond_atom_site_label_2
_geom_bond_distance
_geom_bond_site_symmetry_2
_geom_bond_publ_flag
U1 N4 2.611(9) . ?
U1 N1 2.622(9) . ?
U1 N3 2.662(8) . ?
U1 N5 2.679(9) . ?
U1 N2 2.694(9) . ?
U1 I1 3.2032(8) . ?
U1 I2 3.2071(8) . ?
U1 I3 3.2511(8) . ?
N1 C1 1.347(14) . ?
N1 C5 1.385(14) . ?
C1 C2 1.41(2) . ?
N2 C10 1.334(14) . ?
N2 C6 1.347(15) . ?
C2 C3 1.34(2) . ?
N3 C11 1.343(12) . ?
N3 C15 1.349(13) . ?
C3 C4 1.41(2) . ?
N4 C20 1.345(14) . ?
N4 C16 1.374(14) . ?
C4 C5 1.37(2) . ?
N5 C25 1.315(13) . ?
N5 C21 1.380(13) . ?
C5 C6 1.49(2) . ?
C6 C7 1.41(2) . ?
C7 C8 1.38(2) . ?
C8 C9 1.38(2) . ?
C9 C10 1.38(2) . ?
C11 C12 1.399(15) . ?
C12 C13 1.35(2) . ?
C13 C14 1.36(2) . ?
C14 C15 1.40(2) . ?
C15 C16 1.50(2) . ?
C16 C17 1.38(2) . ?
C17 C18 1.38(2) . ?
C18 C19 1.36(2) . ?
C19 C20 1.38(2) . ?
C21 C22 1.37(2) . ?
C22 C23 1.379(15) . ?
C23 C24 1.372(14) . ?
C24 C25 1.39(2) . ?
C26 C26A 1.265(13) . ?
C26 C27 1.39 . ?
C26 C31 1.39 . ?
C26 C30A 1.458(14) . ?
C26 C28A 1.494(13) . ?
C26 C29A 1.540(13) . ?
C27 C28A 1.371(8) . ?
C27 C28 1.39 . ?
C27 C26A 1.418(9) . ?
C28 C29 1.39 . ?
C28 C26A 1.68(2) . ?
C29 C30 1.39 . ?
C29 C26A 1.79(3) . ?
C30 C31 1.39 . ?
C30 C26A 1.68(2) . ?
C31 C30A 1.408(9) . ?
C31 C26A 1.414(9) . ?
C28A C29A 1.388(9) . ?
C29A C30A 1.394(9) . ?
N6 C32 1.36 . ?
N6 C36 1.40 . ?
C32 C33 1.37 . ?
C32 C32 1.49 3_765 ?
C33 C34 1.40 . ?
C34 C35 1.39 . ?
C35 C36 1.40 . ?
